data_7210248
loop_
_publ_author_name
'Wang, Yu-Hong'
'Jiang, Jian-Bing'
'Wang, Peng'
'Sun, Xiao-Lu'
'Zhu, Qin-Yu'
'Dai, Jie'

_publ_section_title
;
 Polymeric supertetrahedral InS clusters assembled by new linkages
;
_journal_issue 30
_journal_name_full CrystEngComm
_journal_page_first 6040
_journal_paper_doi 10.1039/c3ce40270c
_journal_volume 15
_journal_year 2013
_chemical_formula_sum 'C90 H222 Co8 In16 N30 O5 S37'
_chemical_formula_weight 5299.76
_chemical_name_systematic
; 
 ? 
;
_space_group_IT_number 70
_symmetry_cell_setting monoclinic
_symmetry_space_group_name_Hall '-F 2uv 2vw'
_symmetry_space_group_name_H-M 'F d d d :2'
_atom_sites_solution_hydrogens geom
_atom_sites_solution_primary direct
_atom_sites_solution_secondary difmap
_audit_creation_method SHELXL-97
_cell_angle_alpha 90.00
_cell_angle_beta 90.00
_cell_angle_gamma 90.00
_cell_formula_units_Z 8
_cell_length_a 24.8713(15)
_cell_length_b 28.3131(16)
_cell_length_c 52.118(3)
_cell_measurement_temperature 296(2)
_cell_volume 36701(4)
_computing_structure_refinement 'SHELXL-97 (Sheldrick, 1997)'
_computing_structure_solution 'SHELXS-97 (Sheldrick, 1990)'
_diffrn_ambient_temperature 296(2)
_diffrn_detector_area_resol_mean 14.63
_diffrn_measured_fraction_theta_full 0.952
_diffrn_measured_fraction_theta_max 0.952
_diffrn_measurement_device_type 'Rigaku Saturn'
_diffrn_measurement_method \w
_diffrn_radiation_monochromator graphite
_diffrn_radiation_source 'fine-focus sealed tube'
_diffrn_radiation_type MoK\a
_diffrn_radiation_wavelength 0.71073
_diffrn_reflns_av_R_equivalents 0.0518
_diffrn_reflns_av_sigmaI/netI 0.0205
_diffrn_reflns_limit_h_max 23
_diffrn_reflns_limit_h_min -23
_diffrn_reflns_limit_k_max 27
_diffrn_reflns_limit_k_min -27
_diffrn_reflns_limit_l_max 49
_diffrn_reflns_limit_l_min -49
_diffrn_reflns_number 72053
_diffrn_reflns_theta_full 19.94
_diffrn_reflns_theta_max 19.94
_diffrn_reflns_theta_min 2.95
_exptl_absorpt_coefficient_mu 3.133
_exptl_absorpt_correction_T_max 0.6340
_exptl_absorpt_correction_T_min 0.3671
_exptl_absorpt_correction_type multi-scan
_exptl_absorpt_process_details 'Jacobson, R. (1998) Private communication '
_exptl_crystal_density_diffrn 1.908
_exptl_crystal_density_method 'not measured'
_exptl_crystal_F_000 20608
_exptl_crystal_size_max 0.40
_exptl_crystal_size_mid 0.23
_exptl_crystal_size_min 0.16
_platon_squeeze_details
;
;
_refine_diff_density_max 4.639
_refine_diff_density_min -1.734
_refine_diff_density_rms 0.184
_refine_ls_extinction_method none
_refine_ls_goodness_of_fit_ref 1.167
_refine_ls_hydrogen_treatment mixed
_refine_ls_matrix_type full
_refine_ls_number_parameters 315
_refine_ls_number_reflns 4052
_refine_ls_number_restraints 155
_refine_ls_restrained_S_all 1.242
_refine_ls_R_factor_all 0.1322
_refine_ls_R_factor_gt 0.1170
_refine_ls_shift/su_max 0.115
_refine_ls_shift/su_mean 0.007
_refine_ls_structure_factor_coef Fsqd
_refine_ls_weighting_details 'calc w=1/[\s^2^(Fo^2^)+(0.0001P)^2^+5000.0000P] where P=(Fo^2^+2Fc^2^)/3'
_refine_ls_weighting_scheme calc
_refine_ls_wR_factor_gt 0.1907
_refine_ls_wR_factor_ref 0.1963
_reflns_number_gt 3154
_reflns_number_total 4052
_reflns_threshold_expression >2sigma(I)
_cod_data_source_file c3ce40270c.txt
_cod_data_source_block 3
_cod_original_sg_symbol_Hall '-F 2uv 2vw '
_cod_original_sg_symbol_H-M 'F d d d   '
_cod_database_code 7210248

loop_
_symmetry_equiv_pos_as_xyz
'x, y, z'
'-x+3/4, -y+3/4, z'
'-x+3/4, y, -z+3/4'
'x, -y+3/4, -z+3/4'
'x, y+1/2, z+1/2'
'-x+3/4, -y+5/4, z+1/2'
'-x+3/4, y+1/2, -z+5/4'
'x, -y+5/4, -z+5/4'
'x+1/2, y, z+1/2'
'-x+5/4, -y+3/4, z+1/2'
'-x+5/4, y, -z+5/4'
'x+1/2, -y+3/4, -z+5/4'
'x+1/2, y+1/2, z'
'-x+5/4, -y+5/4, z'
'-x+5/4, y+1/2, -z+3/4'
'x+1/2, -y+5/4, -z+3/4'
'-x, -y, -z'
'x-3/4, y-3/4, -z'
'x-3/4, -y, z-3/4'
'-x, y-3/4, z-3/4'
'-x, -y+1/2, -z+1/2'
'x-3/4, y-1/4, -z+1/2'
'x-3/4, -y+1/2, z-1/4'
'-x, y-1/4, z-1/4'
'-x+1/2, -y, -z+1/2'
'x-1/4, y-3/4, -z+1/2'
'x-1/4, -y, z-1/4'
'-x+1/2, y-3/4, z-1/4'
'-x+1/2, -y+1/2, -z'
'x-1/4, y-1/4, -z'
'x-1/4, -y+1/2, z-3/4'
'-x+1/2, y-1/4, z-3/4'

loop_
_atom_site_label
_atom_site_type_symbol
_atom_site_fract_x
_atom_site_fract_y
_atom_site_fract_z
_atom_site_U_iso_or_equiv
_atom_site_adp_type
_atom_site_occupancy
_atom_site_symmetry_multiplicity
_atom_site_calc_flag
_atom_site_refinement_flags
_atom_site_disorder_assembly
_atom_site_disorder_group
Co1 Co 0.07090(12) 0.07674(11) 0.09933(5) 0.0655(9) Uani 1 1 d . . .
Co2 Co 0.1032(2) 0.3474(2) -0.01678(11) 0.1429(19) Uani 1 1 d U . .
In1 In -0.03936(8) 0.26663(7) 0.04634(4) 0.0887(7) Uani 1 1 d . . .
In2 In 0.07099(7) 0.17218(7) 0.04566(3) 0.0770(6) Uani 1 1 d . . .
In3 In 0.07133(8) 0.27233(7) 0.09952(4) 0.0835(7) Uani 1 1 d . . .
In4 In -0.04238(7) 0.17352(7) 0.09996(3) 0.0812(6) Uani 1 1 d . . .
S2 S 0.0127(3) 0.2176(3) 0.01767(13) 0.092(2) Uani 1 1 d . A .
S3 S -0.1011(3) 0.2209(3) 0.07266(14) 0.091(2) Uani 1 1 d . A .
S4 S 0.0152(3) 0.3208(3) 0.07184(15) 0.097(2) Uani 1 1 d . A .
S5 S 0.1250 0.1250 0.01714(17) 0.084(3) Uani 1 2 d S . .
S6 S 0.0138(2) 0.1213(2) 0.07307(11) 0.0720(17) Uani 1 1 d . A .
S7 S 0.1297(3) 0.2222(2) 0.07235(11) 0.0721(17) Uani 1 1 d . . .
S8 S -0.1025(4) 0.1250 0.1250 0.092(3) Uani 1 2 d S . .
S9 S 0.0143(2) 0.2232(2) 0.12787(12) 0.0720(17) Uani 1 1 d . . .
S10 S 0.1250 0.3255(4) 0.1250 0.092(3) Uani 1 2 d S . .
S11 S 0.1250 0.1250 0.1250 0.064(3) Uani 1 4 d S . .
S1 S -0.0912(6) 0.3212(5) 0.0247(3) 0.055(3) Uiso 0.40 1 d P A 1
S12 S -0.1250 0.3750 0.0562(4) 0.055(3) Uiso 0.40 2 d SP . 1
S1' S -0.0963(4) 0.3111(3) 0.01377(19) 0.051(2) Uiso 0.60 1 d P . 2
S12' S -0.1345(7) 0.3680(7) 0.0387(3) 0.051(2) Uiso 0.30 1 d P . 2
N1 N 0.1207(19) 0.3369(17) 0.0261(8) 0.227(11) Uani 1 1 d U . .
N2 N 0.1285(19) 0.4180(13) -0.0067(9) 0.224(11) Uani 1 1 d U . .
N3 N 0.0881(13) 0.3635(13) -0.0570(6) 0.171(10) Uani 1 1 d U . .
N4 N 0.0205(14) 0.3648(15) -0.0134(6) 0.188(10) Uani 1 1 d U . .
N5 N 0.0889(18) 0.2735(14) -0.0279(8) 0.202(11) Uani 1 1 d U . .
N6 N 0.1870(14) 0.3283(15) -0.0240(8) 0.190(11) Uani 1 1 d U . .
C1 C 0.129(3) 0.386(2) 0.0360(10) 0.246(11) Uani 1 1 d DU . .
H1 H 0.0903 0.3929 0.0386 0.295 Uiso 1 1 calc R . .
C2 C 0.144(3) 0.385(2) 0.0639(10) 0.258(13) Uani 1 1 d DU . .
H2A H 0.1711 0.3616 0.0665 0.309 Uiso 1 1 calc R . .
H2B H 0.1123 0.3759 0.0738 0.309 Uiso 1 1 calc R . .
C3 C 0.164(3) 0.432(2) 0.0741(8) 0.272(14) Uiso 1 1 d DU . .
H3A H 0.1335 0.4511 0.0791 0.327 Uiso 1 1 calc RD . .
H3B H 0.1856 0.4259 0.0892 0.327 Uiso 1 1 calc R . .
C4 C 0.1964(19) 0.457(2) 0.0544(11) 0.278(14) Uiso 1 1 d DU . .
H4A H 0.2255 0.4375 0.0479 0.333 Uiso 1 1 calc RD . .
H4B H 0.2110 0.4863 0.0611 0.333 Uiso 1 1 calc R . .
C5 C 0.154(2) 0.4655(16) 0.0344(8) 0.267(11) Uani 1 1 d DU . .
H5A H 0.1227 0.4797 0.0423 0.321 Uiso 1 1 calc RD . .
H5B H 0.1677 0.4874 0.0216 0.321 Uiso 1 1 calc R . .
C6 C 0.138(2) 0.420(2) 0.0214(10) 0.258(10) Uani 1 1 d DU . .
H6 H 0.1755 0.4106 0.0193 0.310 Uiso 1 1 calc RD . .
C7 C 0.0321(18) 0.3737(19) -0.0611(9) 0.185(9) Uani 1 1 d U . .
H7 H 0.0171 0.3418 -0.0628 0.222 Uiso 1 1 calc R . .
C8 C 0.0144(18) 0.3953(18) -0.0848(9) 0.188(10) Uani 1 1 d U . .
H8A H 0.0286 0.3768 -0.0989 0.226 Uiso 1 1 calc R . .
H8B H 0.0305 0.4264 -0.0859 0.226 Uiso 1 1 calc R . .
C9 C -0.043(2) 0.4003(18) -0.0886(9) 0.193(12) Uiso 1 1 d DU . .
H9A H -0.0585 0.3697 -0.0930 0.232 Uiso 1 1 calc R . .
H9B H -0.0497 0.4213 -0.1030 0.232 Uiso 1 1 calc R . .
C10 C -0.072(2) 0.4191(19) -0.0657(9) 0.213(12) Uiso 1 1 d DU . .
H10A H -0.0647 0.4528 -0.0644 0.256 Uiso 1 1 calc R . .
H10B H -0.1100 0.4149 -0.0679 0.256 Uiso 1 1 calc R . .
C11 C -0.0548(18) 0.3962(18) -0.0418(9) 0.217(10) Uani 1 1 d U . .
H11A H -0.0715 0.3653 -0.0409 0.261 Uiso 1 1 calc R . .
H11B H -0.0681 0.4147 -0.0274 0.261 Uiso 1 1 calc R . .
C12 C 0.0049(18) 0.3903(19) -0.0389(9) 0.198(9) Uani 1 1 d U . .
H12 H 0.0184 0.4226 -0.0367 0.237 Uiso 1 1 calc R . .
C13 C 0.183(2) 0.284(2) -0.0371(11) 0.199(11) Uani 1 1 d DU . .
H13 H 0.1746 0.2930 -0.0549 0.239 Uiso 1 1 calc R . .
C14 C 0.237(2) 0.259(2) -0.0389(12) 0.27(2) Uiso 1 1 d DU . .
H14A H 0.2486 0.2497 -0.0219 0.326 Uiso 1 1 calc R . .
H14B H 0.2636 0.2797 -0.0463 0.326 Uiso 1 1 calc R . .
C15 C 0.229(3) 0.212(2) -0.0571(13) 0.287(16) Uiso 1 1 d DU . .
H15A H 0.2250 0.2224 -0.0747 0.344 Uiso 1 1 calc R . .
H15B H 0.2616 0.1933 -0.0561 0.344 Uiso 1 1 calc R . .
C16 C 0.182(3) 0.179(2) -0.0509(12) 0.288(15) Uani 1 1 d DU . .
H16A H 0.1914 0.1594 -0.0365 0.346 Uiso 1 1 calc R . .
H16B H 0.1755 0.1587 -0.0655 0.346 Uiso 1 1 calc R . .
C17 C 0.127(3) 0.206(2) -0.0443(11) 0.260(15) Uiso 1 1 d DU . .
H17A H 0.1087 0.2146 -0.0601 0.312 Uiso 1 1 calc R . .
H17B H 0.1032 0.1846 -0.0350 0.312 Uiso 1 1 calc R . .
C18 C 0.136(2) 0.249(2) -0.0286(11) 0.207(11) Uiso 1 1 d DU . .
H18 H 0.1436 0.2390 -0.0111 0.248 Uiso 1 1 calc R . .

loop_
_atom_site_aniso_label
_atom_site_aniso_U_11
_atom_site_aniso_U_22
_atom_site_aniso_U_33
_atom_site_aniso_U_23
_atom_site_aniso_U_13
_atom_site_aniso_U_12
Co1 0.065(2) 0.076(2) 0.0550(18) -0.0005(16) -0.0029(15) -0.0015(16)
Co2 0.115(4) 0.166(5) 0.148(4) 0.037(4) 0.015(3) -0.014(3)
In1 0.0831(14) 0.0934(15) 0.0894(14) 0.0112(11) -0.0050(11) 0.0140(11)
In2 0.0762(12) 0.0863(13) 0.0686(12) 0.0038(10) -0.0014(9) 0.0113(10)
In3 0.0837(13) 0.0897(14) 0.0771(13) 0.0018(10) 0.0014(10) -0.0001(11)
In4 0.0735(12) 0.0919(14) 0.0782(13) 0.0070(10) -0.0011(10) 0.0013(10)
S2 0.083(5) 0.118(6) 0.075(4) 0.015(4) -0.005(4) 0.021(4)
S3 0.078(4) 0.104(5) 0.090(5) 0.019(4) -0.008(4) 0.002(4)
S4 0.093(5) 0.088(5) 0.108(6) 0.010(4) -0.012(4) -0.005(4)
S5 0.083(6) 0.103(7) 0.066(6) 0.000 0.000 0.029(6)
S6 0.071(4) 0.079(4) 0.066(4) 0.001(3) -0.009(3) 0.002(3)
S7 0.073(4) 0.083(4) 0.060(4) 0.000(3) 0.002(3) -0.001(3)
S8 0.064(6) 0.099(7) 0.112(8) 0.019(6) 0.000 0.000
S9 0.071(4) 0.076(4) 0.069(4) -0.001(3) 0.004(3) 0.002(3)
S10 0.097(7) 0.087(7) 0.094(7) 0.000 -0.010(6) 0.000
S11 0.068(7) 0.065(7) 0.058(7) 0.000 0.000 0.000
N1 0.27(2) 0.23(2) 0.176(17) 0.12(2) 0.05(2) 0.03(2)
N2 0.28(2) 0.173(17) 0.22(2) 0.092(19) 0.08(2) 0.02(2)
N3 0.136(17) 0.21(2) 0.167(19) 0.065(18) 0.028(17) 0.048(19)
N4 0.163(19) 0.25(2) 0.149(19) 0.053(18) 0.048(17) 0.06(2)
N5 0.21(2) 0.187(16) 0.21(2) 0.006(17) 0.012(18) -0.013(18)
N6 0.16(2) 0.19(2) 0.22(2) 0.03(2) 0.04(2) 0.01(2)
C1 0.285(19) 0.240(19) 0.213(17) 0.106(18) 0.056(17) 0.035(19)
C2 0.28(2) 0.26(2) 0.236(18) 0.060(17) 0.023(17) 0.014(17)
C5 0.299(19) 0.242(18) 0.261(18) 0.163(15) 0.162(16) 0.150(16)
C6 0.297(19) 0.239(17) 0.239(18) 0.135(17) 0.091(18) 0.083(17)
C7 0.158(15) 0.232(18) 0.166(16) 0.058(15) 0.040(15) 0.052(16)
C8 0.173(17) 0.219(18) 0.173(16) 0.039(15) 0.011(15) 0.028(16)
C11 0.203(15) 0.245(18) 0.203(16) 0.126(15) 0.122(15) 0.139(15)
C12 0.181(15) 0.244(18) 0.168(16) 0.072(15) 0.069(15) 0.082(16)
C13 0.181(17) 0.202(19) 0.213(19) 0.024(16) 0.026(16) 0.008(17)
C16 0.290(19) 0.284(19) 0.291(19) 0.124(14) 0.127(14) 0.126(14)

loop_
_atom_type_symbol
_atom_type_description
_atom_type_scat_dispersion_real
_atom_type_scat_dispersion_imag
_atom_type_scat_source
C C 0.0033 0.0016 'International Tables Vol C Tables 4.2.6.8 and 6.1.1.4'
H H 0.0000 0.0000 'International Tables Vol C Tables 4.2.6.8 and 6.1.1.4'
N N 0.0061 0.0033 'International Tables Vol C Tables 4.2.6.8 and 6.1.1.4'
O O 0.0106 0.0060 'International Tables Vol C Tables 4.2.6.8 and 6.1.1.4'
S S 0.1246 0.1234 'International Tables Vol C Tables 4.2.6.8 and 6.1.1.4'
Co Co 0.3494 0.9721 'International Tables Vol C Tables 4.2.6.8 and 6.1.1.4'
In In -0.7276 1.3100 'International Tables Vol C Tables 4.2.6.8 and 6.1.1.4'

loop_
_geom_angle_atom_site_label_1
_geom_angle_atom_site_label_2
_geom_angle_atom_site_label_3
_geom_angle
_geom_angle_site_symmetry_1
_geom_angle_site_symmetry_3
S9 Co1 S7 105.5(3) 8_544 14_445
S9 Co1 S11 114.33(19) 8_544 .
S7 Co1 S11 112.93(19) 14_445 .
S9 Co1 S6 105.0(2) 8_544 .
S7 Co1 S6 106.7(2) 14_445 .
S11 Co1 S6 111.6(2) . .
N4 Co2 N2 92.8(17) . .
N4 Co2 N3 82.1(12) . .
N2 Co2 N3 95.2(16) . .
N4 Co2 N5 94.9(17) . .
N2 Co2 N5 172.3(17) . .
N3 Co2 N5 85.3(15) . .
N4 Co2 N6 174.7(15) . .
N2 Co2 N6 89.6(17) . .
N3 Co2 N6 92.9(14) . .
N5 Co2 N6 82.7(17) . .
N4 Co2 N1 97.7(15) . .
N2 Co2 N1 80.0(17) . .
N3 Co2 N1 175.2(17) . .
N5 Co2 N1 99.4(17) . .
N6 Co2 N1 87.4(16) . .
S1 In1 S2 112.5(4) . .
S1 In1 S3 106.2(4) . .
S2 In1 S3 112.4(3) . .
S1 In1 S4 98.9(4) . .
S2 In1 S4 113.6(3) . .
S3 In1 S4 112.2(3) . .
S1 In1 S1' 14.4(4) . .
S2 In1 S1' 99.8(3) . .
S3 In1 S1' 106.7(3) . .
S4 In1 S1' 111.2(3) . .
S5 In2 S2 104.8(2) . .
S5 In2 S7 109.68(18) . .
S2 In2 S7 112.9(3) . .
S5 In2 S6 110.72(18) . .
S2 In2 S6 108.2(2) . .
S7 In2 S6 110.4(2) . .
S10 In3 S4 107.0(3) . .
S10 In3 S9 109.86(18) . .
S4 In3 S9 110.0(2) . .
S10 In3 S7 110.43(19) . .
S4 In3 S7 108.7(2) . .
S9 In3 S7 110.8(2) . .
S8 In4 S3 104.9(2) . .
S8 In4 S9 111.07(18) . .
S3 In4 S9 111.9(2) . .
S8 In4 S6 108.46(19) . .
S3 In4 S6 109.7(2) . .
S9 In4 S6 110.6(2) . .
In1 S2 In2 104.7(3) . .
In1 S3 In4 104.1(3) . .
In3 S4 In1 106.7(3) . .
In2 S5 In2 103.8(3) 14_445 .
Co1 S6 In4 109.5(2) . .
Co1 S6 In2 107.6(2) . .
In4 S6 In2 107.7(2) . .
Co1 S7 In2 108.2(3) 14_445 .
Co1 S7 In3 107.8(2) 14_445 .
In2 S7 In3 107.8(2) . .
In4 S8 In4 103.5(4) 8_544 .
Co1 S9 In4 107.5(3) 8_544 .
Co1 S9 In3 107.4(2) 8_544 .
In4 S9 In3 107.2(2) . .
In3 S10 In3 102.7(4) 11_454 .
Co1 S11 Co1 108.48(15) 11_454 .
Co1 S11 Co1 110.21(14) 11_454 8_544
Co1 S11 Co1 109.73(15) . 8_544
Co1 S11 Co1 109.73(15) 11_454 14_445
Co1 S11 Co1 110.21(14) . 14_445
Co1 S11 Co1 108.48(15) 8_544 14_445
In1 S1 S12 106.8(7) . .
S1 S12 S1 93.4(10) . 2_455
S12' S1' S12' 14.5(8) . 2_455
S12' S1' In1 101.7(6) . .
S12' S1' In1 99.3(6) 2_455 .
S12' S12' S1' 98(3) 2_455 .
S12' S12' S1' 68(3) 2_455 2_455
S1' S12' S1' 111.2(8) . 2_455
C1 N1 Co2 104(3) . .
C6 N2 Co2 109(3) . .
C7 N3 Co2 111(3) . .
C12 N4 Co2 106(2) . .
C18 N5 Co2 110(4) . .
C13 N6 Co2 104(3) . .
C6 C1 N1 122(5) . .
C6 C1 C2 123(6) . .
N1 C1 C2 111(5) . .
C1 C2 C3 115(5) . .
C4 C3 C2 111(5) . .
C3 C4 C5 99.9(18) . .
C6 C5 C4 111(2) . .
C1 C6 N2 123(6) . .
C1 C6 C5 116(5) . .
N2 C6 C5 121(5) . .
C12 C7 C8 114(4) . .
C12 C7 N3 114(4) . .
C8 C7 N3 120(4) . .
C7 C8 C9 117(4) . .
C8 C9 C10 113(4) . .
C11 C10 C9 113(4) . .
C10 C11 C12 114(4) . .
C7 C12 C11 115(5) . .
C7 C12 N4 115(4) . .
C11 C12 N4 112(3) . .
N6 C13 C14 113(5) . .
N6 C13 C18 117(4) . .
C14 C13 C18 112(5) . .
C13 C14 C15 108(5) . .
C16 C15 C14 117(6) . .
C15 C16 C17 115(5) . .
C18 C17 C16 112(6) . .
N5 C18 C17 108(5) . .
N5 C18 C13 109(5) . .
C17 C18 C13 118(5) . .

loop_
_geom_bond_atom_site_label_1
_geom_bond_atom_site_label_2
_geom_bond_distance
_geom_bond_site_symmetry_2
Co1 S9 2.322(7) 8_544
Co1 S7 2.325(7) 14_445
Co1 S11 2.338(3) .
Co1 S6 2.341(7) .
Co2 N4 2.12(3) .
Co2 N2 2.16(4) .
Co2 N3 2.18(3) .
Co2 N5 2.20(4) .
Co2 N6 2.19(4) .
Co2 N1 2.29(4) .
In1 S1 2.306(15) .
In1 S2 2.416(7) .
In1 S3 2.432(7) .
In1 S4 2.441(8) .
In1 S1' 2.543(10) .
In2 S5 2.408(6) .
In2 S2 2.426(7) .
In2 S7 2.463(6) .
In2 S6 2.477(7) .
In3 S10 2.411(7) .
In3 S4 2.432(8) .
In3 S9 2.476(6) .
In3 S7 2.475(6) .
In4 S8 2.413(6) .
In4 S3 2.441(7) .
In4 S9 2.466(7) .
In4 S6 2.470(7) .
S5 In2 2.408(6) 14_445
S7 Co1 2.325(7) 14_445
S8 In4 2.413(6) 8_544
S9 Co1 2.322(7) 8_544
S10 In3 2.411(7) 11_454
S11 Co1 2.338(3) 11_454
S11 Co1 2.338(3) 8_544
S11 Co1 2.338(3) 14_445
S1 S12 2.39(2) .
S12 S1 2.39(2) 2_455
S1' S12' 2.28(2) .
S1' S12' 2.44(2) 2_455
S12' S12' 0.62(3) 2_455
S12' S1' 2.44(2) 2_455
N1 C1 1.49(7) .
N2 C6 1.48(6) .
N3 C7 1.44(5) .
N4 C12 1.56(5) .
N5 C18 1.35(6) .
N6 C13 1.42(6) .
C1 C6 1.26(6) .
C1 C2 1.50(2) .
C2 C3 1.50(2) .
C3 C4 1.49(2) .
C4 C5 1.51(2) .
C5 C6 1.51(2) .
C7 C12 1.42(5) .
C7 C8 1.45(5) .
C8 C9 1.46(5) .
C9 C10 1.48(2) .
C10 C11 1.47(5) .
C11 C12 1.50(6) .
C13 C14 1.51(2) .
C13 C18 1.61(6) .
C14 C15 1.65(8) .
C15 C16 1.53(2) .
C16 C17 1.60(7) .
C17 C18 1.49(2) .

loop_
_platon_squeeze_void_nr
_platon_squeeze_void_average_x
_platon_squeeze_void_average_y
_platon_squeeze_void_average_z
_platon_squeeze_void_volume
_platon_squeeze_void_count_electrons
1 0.384 -0.003 0.001 8775.7 802.1
